data_9016067
loop_
_publ_author_name
'Nestola, F.'
'Redhammer, G. J.'
'Pamato, M. G.'
'Secco, L.'
'Dal Negro, A.'

_publ_section_title
;
 High-pressure phase transformation in LiFeGe2O6 pyroxene
 Note: P = 6.48 GPa
;
_journal_name_full 'American Mineralogist'
_journal_page_first 616
_journal_page_last 621
_journal_paper_doi 10.2138/am.2009.3052
_journal_volume 94
_journal_year 2009
_chemical_formula_sum 'Fe Ge2 Li O6'
_space_group_IT_number 15
_symmetry_space_group_name_Hall '-C 2yc'
_symmetry_space_group_name_H-M 'C 1 2/c 1'
_cell_angle_alpha 90
_cell_angle_beta 101.19
_cell_angle_gamma 90
_cell_length_a 9.448
_cell_length_b 8.670
_cell_length_c 5.101
_cell_formula_units_Z 4
_cell_volume 409.901
_database_code_amcsd 0004913
_exptl_crystal_density_diffrn 4.926
_cod_original_cell_volume 409.900
_cod_original_formula_sum 'Li Fe Ge2 O6'
_cod_database_code 9016067
_amcsd_formula_title LiFeGe2O6

loop_
_space_group_symop_operation_xyz
x,y,z
1/2+x,1/2+y,z
x,-y,1/2+z
1/2+x,1/2-y,1/2+z
-x,y,1/2-z
1/2-x,1/2+y,1/2-z
-x,-y,-z
1/2-x,1/2-y,-z

loop_
_atom_site_label
_atom_site_fract_x
_atom_site_fract_y
_atom_site_fract_z
_atom_site_U_iso_or_equiv
LiM2 0.00000 0.27610 0.25000 0.01100
FeM1 0.00000 0.90090 0.25000 0.02100
Ge 0.30190 0.09340 0.21630 0.02200
O1 0.11160 0.08350 0.12900 0.01900
O2 0.37700 0.25280 0.37600 0.02800
O3 0.36110 0.06790 0.91700 0.03200

loop_
_cod_related_entry_id
_cod_related_entry_database
_cod_related_entry_code
1 AMCSD 0004913
